data_4315716
loop_
_publ_author_name
'Kenji Matsumoto'
'Keita Suzuki'
'Toshiaki Tsukuda'
'Taro Tsubomura'

_publ_contact_author_address
;
 3-3-1 Kichijoji-kitamachi, Musashino, Tokyo, 180-8633, Japan
;
_publ_contact_author_email tsubomura@st.seikei.ac.jp
_publ_contact_author_fax +81-422-37-3871
_publ_contact_author_name 'Taro Tsubomura'
_publ_contact_author_phone +81-422-37-3752
_publ_section_title
;
 A Chiral 2,6-Bis(Oxazolinyl)Pyridine Ligand with Amide Groups to Form
 Isomorphous Complexes through All the Lanthanoid Series
;
_journal_name_full 'Inorganic Chemistry'
_journal_page_first 4717
_journal_page_last 4719
_journal_paper_doi 10.1021/ic901743q
_journal_volume 49
_journal_year 2010
_chemical_absolute_configuration rmad
_chemical_formula_moiety 'C42 H60 N13 O18 Tb '
_chemical_formula_sum 'C42 H60 N13 O18 Tb'
_chemical_formula_weight 1193.94
_chemical_name_common '[Tb((S,S)-tBu-pbxa)2](NO3)3'
_space_group_IT_number 18
_symmetry_cell_setting orthorhombic
_symmetry_Int_Tables_number 18
_symmetry_space_group_name_Hall 'P 2 2ab'
_symmetry_space_group_name_H-M 'P 21 21 2'
_cell_angle_alpha 90.0000
_cell_angle_beta 90.0000
_cell_angle_gamma 90.0000
_cell_formula_units_Z 2
_cell_length_a 21.2304(15)
_cell_length_b 12.6866(8)
_cell_length_c 10.9017(8)
_cell_measurement_reflns_used 7402
_cell_measurement_temperature 123.1
_cell_measurement_theta_max 27.5
_cell_measurement_theta_min 3.1
_cell_volume 2936.3(4)
_computing_cell_refinement CrystalClear
_computing_data_collection CrystalClear
_computing_data_reduction CrystalStructure
_computing_publication_material 'CrystalStructure 3.8'
_computing_structure_refinement SHELXL
_computing_structure_solution SIR92
_diffrn_ambient_temperature 123.1
_diffrn_detector_area_resol_mean 7.31
_diffrn_measured_fraction_theta_full 0.993
_diffrn_measured_fraction_theta_max 0.993
_diffrn_measurement_device_type 'Rigaku Saturn'
_diffrn_measurement_method \w
_diffrn_radiation_type 'Mo K\a'
_diffrn_radiation_wavelength 0.71070
_diffrn_reflns_av_R_equivalents 0.067
_diffrn_reflns_limit_h_max 27
_diffrn_reflns_limit_h_min -27
_diffrn_reflns_limit_k_max 16
_diffrn_reflns_limit_k_min -16
_diffrn_reflns_limit_l_max 14
_diffrn_reflns_limit_l_min -14
_diffrn_reflns_number 27728
_diffrn_reflns_theta_full 27.48
_diffrn_reflns_theta_max 27.48
_exptl_absorpt_coefficient_mu 1.275
_exptl_absorpt_correction_T_max 0.880
_exptl_absorpt_correction_T_min 0.799
_exptl_absorpt_correction_type numerical
_exptl_absorpt_process_details
;
    Higashi, T. (1999). Program for Absorption Correction.
    Rigaku Corporation, Tokyo, Japan.
;
_exptl_crystal_colour colorless
_exptl_crystal_density_diffrn 1.350
_exptl_crystal_density_method 'not measured'
_exptl_crystal_description prism
_exptl_crystal_F_000 1224.00
_exptl_crystal_size_max 0.30
_exptl_crystal_size_mid 0.10
_exptl_crystal_size_min 0.10
_refine_diff_density_max 2.19
_refine_diff_density_min -0.96
_refine_ls_abs_structure_details 'Flack, H. D. (1983), Acta Cryst. A39, 876-881.  2886 Friedel Pairs'
_refine_ls_abs_structure_Flack 0.006(18)
_refine_ls_extinction_method none
_refine_ls_goodness_of_fit_ref 1.169
_refine_ls_hydrogen_treatment constr
_refine_ls_number_parameters 354
_refine_ls_number_reflns 6646
_refine_ls_R_factor_gt 0.0595
_refine_ls_shift/su_max 0.0000
_refine_ls_structure_factor_coef Fsqd
_refine_ls_weighting_details 'w = 1/[\s^2^(Fo^2^)+(0.0486P)^2^+12.5894P] where P=(Fo^2^+2Fc^2^)/3'
_refine_ls_weighting_scheme calc
_refine_ls_wR_factor_ref 0.1419
_reflns_number_gt 6303
_reflns_number_total 6646
_reflns_threshold_expression F^2^>2.0\s(F^2^)
_cod_data_source_file ic901743q_si_002_9.cif
_cod_data_source_block '__1112_tBu-pbxa_Tb'
_cod_original_formula_sum 'C42 H60 N13 O18 Tb '
_cod_database_code 4315716

loop_
_symmetry_equiv_pos_site_id
_symmetry_equiv_pos_as_xyz
1 +X,+Y,+Z
2 1/2+X,1/2-Y,-Z
3 1/2-X,1/2+Y,-Z
4 -X,-Y,+Z

loop_
_atom_site_label
_atom_site_type_symbol
_atom_site_fract_x
_atom_site_fract_y
_atom_site_fract_z
_atom_site_U_iso_or_equiv
_atom_site_adp_type
_atom_site_occupancy
_atom_site_symmetry_multiplicity
_atom_site_calc_flag
_atom_site_refinement_flags
_atom_site_disorder_assembly
_atom_site_disorder_group
Tb(1) Tb 1.0000 1.0000 0.69433(3) 0.01833(12) Uani 1.00 2 d S . .
O(1) O 0.9235(2) 0.7316(3) 0.4656(4) 0.0292(11) Uani 1.00 1 d . . .
O(2) O 0.8966(2) 1.0337(3) 0.6072(4) 0.0247(11) Uani 1.00 1 d . . .
O(3) O 1.1428(2) 0.8330(4) 0.9359(6) 0.0263(13) Uani 1.00 1 d . . .
O(4) O 1.0792(2) 1.1163(3) 0.7950(5) 0.0255(10) Uani 1.00 1 d . . .
O(5) O 0.7321(2) 0.9158(4) 0.0930(4) 0.0327(11) Uani 1.00 1 d . . .
O(6) O 0.7331(2) 0.9282(5) 0.2903(5) 0.0472(15) Uani 1.00 1 d . . .
O(7) O 0.8203(2) 0.9077(4) 0.1921(5) 0.0346(11) Uani 1.00 1 d . . .
O(8) O 1.0677(8) 0.8414(13) 0.2757(14) 0.076(4) Uani 0.50 1 d P . .
O(9) O 1.0057(10) 0.9674(8) 0.2137(9) 0.046(3) Uani 0.50 1 d P . .
O(10) O 0.9946(11) 0.8076(14) 0.153(2) 0.128(8) Uani 0.50 1 d P . .
O(11) O 0.0000 0.5000 0.3214(11) 0.114(4) Uani 1.00 2 d S . .
N(1) N 1.0326(2) 0.8003(4) 0.6930(5) 0.0198(10) Uani 1.00 1 d . . .
N(2) N 0.9659(2) 0.8883(4) 0.5153(5) 0.0201(11) Uani 1.00 1 d . . .
N(3) N 0.8086(2) 0.9965(7) 0.4991(4) 0.0267(11) Uani 1.00 1 d . . .
N(4) N 1.0580(2) 0.9275(4) 0.8754(5) 0.0234(12) Uani 1.00 1 d . . .
N(5) N 1.1366(3) 1.1708(6) 0.9565(8) 0.0332(19) Uani 1.00 1 d . . .
N(6) N 0.7613(2) 0.9176(4) 0.1905(5) 0.0243(11) Uani 1.00 1 d . . .
N(7) N 1.0220(6) 0.8705(14) 0.2117(14) 0.046(3) Uani 0.50 1 d P . .
C(1) C 1.0123(2) 0.7350(5) 0.6028(6) 0.0222(15) Uani 1.00 1 d . . .
C(2) C 1.0331(3) 0.6320(5) 0.5910(7) 0.0258(14) Uani 1.00 1 d . . .
C(3) C 1.0772(3) 0.5955(5) 0.6746(7) 0.0287(16) Uani 1.00 1 d . . .
C(4) C 1.0981(3) 0.6599(5) 0.7702(6) 0.0231(14) Uani 1.00 1 d . . .
C(5) C 1.0739(3) 0.7622(5) 0.7743(6) 0.0221(14) Uani 1.00 1 d . . .
C(6) C 0.9667(3) 0.7894(5) 0.5228(6) 0.0206(13) Uani 1.00 1 d . . .
C(7) C 0.8837(3) 0.8102(6) 0.4005(8) 0.0338(17) Uani 1.00 1 d . . .
C(8) C 0.9104(3) 0.9165(5) 0.4401(6) 0.0218(13) Uani 1.00 1 d . . .
C(9) C 0.8694(2) 0.9868(6) 0.5226(5) 0.0201(14) Uani 1.00 1 d . . .
C(10) C 0.7656(3) 1.0615(7) 0.5726(9) 0.045(2) Uani 1.00 1 d . . .
C(11) C 0.7836(4) 1.1761(7) 0.5632(14) 0.084(4) Uani 1.00 1 d . . .
C(12) C 0.6985(3) 1.0441(7) 0.5215(8) 0.048(2) Uani 1.00 1 d . . .
C(13) C 0.7665(3) 1.0223(13) 0.7048(8) 0.087(5) Uani 1.00 1 d . . .
C(14) C 1.0904(3) 0.8438(5) 0.8675(6) 0.0220(14) Uani 1.00 1 d . . .
C(15) C 1.1478(3) 0.9305(5) 1.0047(7) 0.0265(15) Uani 1.00 1 d . . .
C(16) C 1.0896(2) 0.9978(8) 0.9634(5) 0.0236(11) Uani 1.00 1 d . . .
C(17) C 1.1025(3) 1.1002(5) 0.8973(7) 0.0254(15) Uani 1.00 1 d . . .
C(18) C 1.1522(4) 1.2798(6) 0.9193(8) 0.0391(19) Uani 1.00 1 d . . .
C(19) C 1.1853(4) 1.3294(6) 1.0281(9) 0.048(2) Uani 1.00 1 d . . .
C(20) C 1.0918(5) 1.3393(7) 0.8937(11) 0.067(3) Uani 1.00 1 d . . .
C(21) C 1.1951(5) 1.2779(8) 0.8102(10) 0.067(3) Uani 1.00 1 d . . .
H(1) H 1.0175 0.5877 0.5276 0.031 Uiso 1.00 1 c R . .
H(2) H 1.0934 0.5260 0.6668 0.034 Uiso 1.00 1 c R . .
H(3) H 1.1274 0.6353 0.8296 0.028 Uiso 1.00 1 c R . .
H(4) H 0.8390 0.8034 0.4251 0.041 Uiso 1.00 1 c R . .
H(5) H 0.8869 0.8012 0.3105 0.041 Uiso 1.00 1 c R . .
H(6) H 0.9243 0.9571 0.3663 0.026 Uiso 1.00 1 c R . .
H(7) H 0.7931 0.9621 0.4360 0.032 Uiso 1.00 1 c R . .
H(8) H 0.8143 1.1931 0.6274 0.100 Uiso 1.00 1 c R . .
H(9) H 0.7460 1.2200 0.5736 0.100 Uiso 1.00 1 c R . .
H(10) H 0.8023 1.1897 0.4825 0.100 Uiso 1.00 1 c R . .
H(11) H 0.6899 1.0962 0.4573 0.058 Uiso 1.00 1 c R . .
H(12) H 0.6677 1.0521 0.5878 0.058 Uiso 1.00 1 c R . .
H(13) H 0.6953 0.9730 0.4869 0.058 Uiso 1.00 1 c R . .
H(14) H 0.7337 0.9687 0.7159 0.104 Uiso 1.00 1 c R . .
H(15) H 0.7585 1.0815 0.7604 0.104 Uiso 1.00 1 c R . .
H(16) H 0.8077 0.9916 0.7231 0.104 Uiso 1.00 1 c R . .
H(17) H 1.1876 0.9673 0.9853 0.032 Uiso 1.00 1 c R . .
H(18) H 1.1462 0.9165 1.0940 0.032 Uiso 1.00 1 c R . .
H(19) H 1.0614 1.0109 1.0352 0.028 Uiso 1.00 1 c R . .
H(20) H 1.1521 1.1503 1.0274 0.040 Uiso 1.00 1 c R . .
H(21) H 1.1541 1.3626 1.0819 0.058 Uiso 1.00 1 c R . .
H(22) H 1.2152 1.3827 0.9990 0.058 Uiso 1.00 1 c R . .
H(23) H 1.2081 1.2749 1.0738 0.058 Uiso 1.00 1 c R . .
H(24) H 1.0800 1.3301 0.8074 0.080 Uiso 1.00 1 c R . .
H(25) H 1.0981 1.4144 0.9107 0.080 Uiso 1.00 1 c R . .
H(26) H 1.0581 1.3120 0.9463 0.080 Uiso 1.00 1 c R . .
H(27) H 1.2390 1.2783 0.8378 0.080 Uiso 1.00 1 c R . .
H(28) H 1.1872 1.3401 0.7592 0.080 Uiso 1.00 1 c R . .
H(29) H 1.1871 1.2140 0.7621 0.080 Uiso 1.00 1 c R . .

loop_
_atom_site_aniso_label
_atom_site_aniso_U_11
_atom_site_aniso_U_22
_atom_site_aniso_U_33
_atom_site_aniso_U_12
_atom_site_aniso_U_13
_atom_site_aniso_U_23
Tb(1) 0.01291(17) 0.01694(18) 0.0251(2) -0.0002(2) 0.0000 0.0000
O(1) 0.028(2) 0.023(2) 0.037(2) 0.002(2) -0.009(2) -0.005(2)
O(2) 0.020(2) 0.021(2) 0.033(2) -0.0014(16) -0.006(2) -0.0062(18)
O(3) 0.020(2) 0.026(2) 0.032(3) 0.004(2) -0.011(2) 0.002(2)
O(4) 0.020(2) 0.022(2) 0.034(2) -0.0011(18) -0.008(2) 0.004(2)
O(5) 0.028(2) 0.043(3) 0.027(2) -0.008(2) 0.002(2) 0.004(2)
O(6) 0.030(2) 0.077(4) 0.035(3) -0.012(2) 0.012(2) -0.016(3)
O(7) 0.022(2) 0.053(3) 0.030(2) 0.006(2) -0.001(2) 0.007(2)
O(8) 0.099(12) 0.074(10) 0.056(9) -0.004(9) -0.022(9) -0.017(8)
O(9) 0.043(8) 0.062(9) 0.033(4) -0.003(9) 0.003(8) 0.005(4)
O(10) 0.087(13) 0.100(12) 0.20(2) -0.015(13) -0.050(18) -0.092(14)
O(11) 0.181(14) 0.074(7) 0.086(7) -0.046(11) 0.0000 0.0000
N(1) 0.012(2) 0.022(2) 0.025(2) -0.005(2) 0.002(2) 0.004(2)
N(2) 0.017(2) 0.019(2) 0.025(2) -0.001(2) 0.000(2) 0.001(2)
N(3) 0.017(2) 0.028(2) 0.035(2) 0.007(3) -0.0052(19) -0.016(4)
N(4) 0.021(2) 0.019(2) 0.030(3) -0.001(2) 0.000(2) -0.001(2)
N(5) 0.034(4) 0.026(3) 0.040(4) -0.002(3) -0.008(3) 0.005(3)
N(6) 0.026(2) 0.023(2) 0.024(2) -0.002(2) 0.004(2) 0.001(2)
N(7) 0.032(7) 0.074(11) 0.032(7) -0.003(7) 0.011(5) -0.001(7)
C(1) 0.019(4) 0.023(3) 0.024(3) -0.001(2) 0.003(2) -0.002(2)
C(2) 0.026(3) 0.020(3) 0.032(3) -0.001(2) 0.002(3) -0.003(2)
C(3) 0.030(3) 0.011(2) 0.045(4) 0.006(2) 0.007(3) -0.003(3)
C(4) 0.025(3) 0.016(3) 0.028(3) 0.005(2) 0.002(2) 0.003(2)
C(5) 0.021(3) 0.022(3) 0.023(3) -0.005(2) 0.004(2) 0.005(2)
C(6) 0.016(3) 0.022(3) 0.023(3) 0.000(2) 0.004(2) 0.003(2)
C(7) 0.031(3) 0.029(3) 0.042(4) 0.004(3) -0.016(3) -0.008(3)
C(8) 0.018(3) 0.023(3) 0.024(3) 0.003(2) -0.000(2) 0.000(2)
C(9) 0.019(2) 0.012(3) 0.029(3) 0.001(2) -0.000(2) 0.003(3)
C(10) 0.026(4) 0.057(5) 0.053(5) 0.008(3) -0.010(3) -0.029(4)
C(11) 0.045(5) 0.044(5) 0.162(13) 0.025(4) -0.048(7) -0.061(7)
C(12) 0.027(4) 0.067(5) 0.050(5) 0.009(3) -0.007(3) -0.031(4)
C(13) 0.025(3) 0.191(17) 0.044(5) 0.023(6) -0.005(3) -0.048(9)
C(14) 0.024(3) 0.023(3) 0.019(3) 0.004(2) 0.005(2) 0.010(2)
C(15) 0.029(3) 0.018(3) 0.032(3) -0.000(2) -0.007(3) -0.001(2)
C(16) 0.019(2) 0.025(2) 0.027(2) 0.007(4) -0.003(2) -0.009(5)
C(17) 0.019(3) 0.023(3) 0.034(4) -0.003(2) -0.003(3) -0.001(3)
C(18) 0.049(4) 0.023(3) 0.046(4) -0.013(3) -0.022(4) 0.004(3)
C(19) 0.050(5) 0.033(4) 0.062(5) -0.016(3) -0.033(4) -0.002(4)
C(20) 0.074(7) 0.029(4) 0.097(8) -0.005(4) -0.056(6) 0.004(5)
C(21) 0.090(8) 0.059(6) 0.051(5) -0.043(5) -0.004(6) 0.012(5)

loop_
_atom_type_symbol
_atom_type_description
_atom_type_scat_dispersion_real
_atom_type_scat_dispersion_imag
_atom_type_scat_source
C C 0.003 0.002
;
International Tables for Crystallography
(1992, Vol. C, Tables 4.2.6.8 and 6.1.1.4)
;
H H 0.000 0.000
;
International Tables for Crystallography
(1992, Vol. C, Table 6.1.1.4)
;
Tb Tb -0.172 4.154
;
International Tables for Crystallography
(1992, Vol. C, Tables 4.2.6.8 and 6.1.1.4)
;
N N 0.006 0.003
;
International Tables for Crystallography
(1992, Vol. C, Tables 4.2.6.8 and 6.1.1.4)
;
O O 0.011 0.006
;
International Tables for Crystallography
(1992, Vol. C, Tables 4.2.6.8 and 6.1.1.4)
;

loop_
_geom_angle_atom_site_label_1
_geom_angle_atom_site_label_2
_geom_angle_atom_site_label_3
_geom_angle
_geom_angle_publ_flag
_geom_angle_site_symmetry_1
_geom_angle_site_symmetry_2
_geom_angle_site_symmetry_3
O(2) Tb(1) O(2) 133.94(16) yes . . 4_775
O(2) Tb(1) O(4) 132.64(14) yes . . .
O(2) Tb(1) O(4) 70.57(15) yes . . 4_775
O(2) Tb(1) N(1) 113.94(15) yes . . .
O(2) Tb(1) N(1) 65.79(15) yes . . 4_775
O(2) Tb(1) N(2) 62.38(16) yes . . .
O(2) Tb(1) N(2) 81.79(16) yes . . 4_775
O(2) Tb(1) N(4) 144.89(17) yes . . .
O(2) Tb(1) N(4) 78.43(17) yes . . 4_775
O(2) Tb(1) O(4) 70.57(15) yes 4_775 . .
O(2) Tb(1) O(4) 132.64(14) yes 4_775 . 4_775
O(2) Tb(1) N(1) 65.79(15) yes 4_775 . .
O(2) Tb(1) N(1) 113.94(15) yes 4_775 . 4_775
O(2) Tb(1) N(2) 81.79(16) yes 4_775 . .
O(2) Tb(1) N(2) 62.38(16) yes 4_775 . 4_775
O(2) Tb(1) N(4) 78.43(17) yes 4_775 . .
O(2) Tb(1) N(4) 144.89(17) yes 4_775 . 4_775
O(4) Tb(1) O(4) 127.71(17) yes . . 4_775
O(4) Tb(1) N(1) 113.33(15) yes . . .
O(4) Tb(1) N(1) 66.97(15) yes . . 4_775
O(4) Tb(1) N(2) 150.30(17) yes . . .
O(4) Tb(1) N(2) 79.30(17) yes . . 4_775
O(4) Tb(1) N(4) 62.48(17) yes . . .
O(4) Tb(1) N(4) 76.51(17) yes . . 4_775
O(4) Tb(1) N(1) 66.97(15) yes 4_775 . .
O(4) Tb(1) N(1) 113.33(15) yes 4_775 . 4_775
O(4) Tb(1) N(2) 79.30(17) yes 4_775 . .
O(4) Tb(1) N(2) 150.30(17) yes 4_775 . 4_775
O(4) Tb(1) N(4) 76.51(17) yes 4_775 . .
O(4) Tb(1) N(4) 62.48(17) yes 4_775 . 4_775
N(1) Tb(1) N(1) 179.38(18) yes . . 4_775
N(1) Tb(1) N(2) 61.87(17) yes . . .
N(1) Tb(1) N(2) 117.58(17) yes . . 4_775
N(1) Tb(1) N(4) 61.32(18) yes . . .
N(1) Tb(1) N(4) 119.24(18) yes . . 4_775
N(1) Tb(1) N(2) 117.58(17) yes 4_775 . .
N(1) Tb(1) N(2) 61.87(17) yes 4_775 . 4_775
N(1) Tb(1) N(4) 119.24(18) yes 4_775 . .
N(1) Tb(1) N(4) 61.32(18) yes 4_775 . 4_775
N(2) Tb(1) N(2) 78.38(17) yes . . 4_775
N(2) Tb(1) N(4) 123.10(18) yes . . .
N(2) Tb(1) N(4) 132.61(18) yes . . 4_775
N(2) Tb(1) N(4) 132.61(17) yes 4_775 . .
N(2) Tb(1) N(4) 123.10(18) yes 4_775 . 4_775
N(4) Tb(1) N(4) 75.80(18) yes . . 4_775
C(6) O(1) C(7) 104.2(5) yes . . .
Tb(1) O(2) C(9) 128.9(4) yes . . .
C(14) O(3) C(15) 105.1(5) yes . . .
Tb(1) O(4) C(17) 124.7(4) yes . . .
O(9) O(9) N(7) 179(2) yes 4_775 . .
Tb(1) N(1) C(1) 120.6(4) yes . . .
Tb(1) N(1) C(5) 121.2(4) yes . . .
C(1) N(1) C(5) 117.9(5) yes . . .
Tb(1) N(2) C(6) 120.6(4) yes . . .
Tb(1) N(2) C(8) 121.5(3) yes . . .
C(6) N(2) C(8) 106.6(5) yes . . .
C(9) N(3) C(10) 123.7(6) yes . . .
Tb(1) N(4) C(14) 121.4(4) yes . . .
Tb(1) N(4) C(16) 121.1(4) yes . . .
C(14) N(4) C(16) 107.7(6) yes . . .
C(17) N(5) C(18) 128.6(8) yes . . .
O(5) N(6) O(6) 120.9(5) yes . . .
O(5) N(6) O(7) 120.7(6) yes . . .
O(6) N(6) O(7) 118.3(6) yes . . .
O(8) N(7) O(9) 119.0(16) yes . . .
O(8) N(7) O(10) 119.1(19) yes . . .
O(9) N(7) O(10) 121.9(18) yes . . .
N(1) C(1) C(2) 122.9(5) yes . . .
N(1) C(1) C(6) 110.6(5) yes . . .
C(2) C(1) C(6) 126.5(6) yes . . .
C(1) C(2) C(3) 118.0(6) yes . . .
C(2) C(3) C(4) 120.7(6) yes . . .
C(3) C(4) C(5) 116.7(6) yes . . .
N(1) C(5) C(4) 123.8(6) yes . . .
N(1) C(5) C(14) 110.8(5) yes . . .
C(4) C(5) C(14) 125.4(6) yes . . .
O(1) C(6) N(2) 120.8(6) yes . . .
O(1) C(6) C(1) 118.2(5) yes . . .
N(2) C(6) C(1) 120.8(5) yes . . .
O(1) C(7) C(8) 104.2(5) yes . . .
N(2) C(8) C(7) 103.9(5) yes . . .
N(2) C(8) C(9) 105.5(5) yes . . .
C(7) C(8) C(9) 117.9(5) yes . . .
O(2) C(9) N(3) 123.7(6) yes . . .
O(2) C(9) C(8) 116.6(5) yes . . .
N(3) C(9) C(8) 119.7(6) yes . . .
N(3) C(10) C(11) 110.3(7) yes . . .
N(3) C(10) C(12) 107.3(7) yes . . .
N(3) C(10) C(13) 109.0(8) yes . . .
C(11) C(10) C(12) 110.3(7) yes . . .
C(11) C(10) C(13) 112.0(10) yes . . .
C(12) C(10) C(13) 107.8(7) yes . . .
O(3) C(14) N(4) 119.7(6) yes . . .
O(3) C(14) C(5) 120.1(6) yes . . .
N(4) C(14) C(5) 120.0(6) yes . . .
O(3) C(15) C(16) 105.0(5) yes . . .
N(4) C(16) C(15) 102.6(6) yes . . .
N(4) C(16) C(17) 107.0(5) yes . . .
C(15) C(16) C(17) 117.6(5) yes . . .
O(4) C(17) N(5) 123.2(7) yes . . .
O(4) C(17) C(16) 119.9(6) yes . . .
N(5) C(17) C(16) 116.8(6) yes . . .
N(5) C(18) C(19) 106.2(7) yes . . .
N(5) C(18) C(20) 109.1(7) yes . . .
N(5) C(18) C(21) 109.8(7) yes . . .
C(19) C(18) C(20) 109.3(7) yes . . .
C(19) C(18) C(21) 110.3(7) yes . . .
C(20) C(18) C(21) 112.1(8) yes . . .
C(9) N(3) H(7) 118.1 no . . .
C(10) N(3) H(7) 118.2 no . . .
C(17) N(5) H(20) 115.7 no . . .
C(18) N(5) H(20) 115.7 no . . .
C(1) C(2) H(1) 121.0 no . . .
C(3) C(2) H(1) 121.0 no . . .
C(2) C(3) H(2) 119.7 no . . .
C(4) C(3) H(2) 119.7 no . . .
C(3) C(4) H(3) 121.6 no . . .
C(5) C(4) H(3) 121.6 no . . .
O(1) C(7) H(4) 110.9 no . . .
O(1) C(7) H(5) 110.9 no . . .
C(8) C(7) H(4) 110.9 no . . .
C(8) C(7) H(5) 110.9 no . . .
H(4) C(7) H(5) 108.9 no . . .
N(2) C(8) H(6) 109.7 no . . .
C(7) C(8) H(6) 109.7 no . . .
C(9) C(8) H(6) 109.7 no . . .
C(10) C(11) H(8) 109.5 no . . .
C(10) C(11) H(9) 109.5 no . . .
C(10) C(11) H(10) 109.5 no . . .
H(8) C(11) H(9) 109.5 no . . .
H(8) C(11) H(10) 109.5 no . . .
H(9) C(11) H(10) 109.5 no . . .
C(10) C(12) H(11) 109.5 no . . .
C(10) C(12) H(12) 109.5 no . . .
C(10) C(12) H(13) 109.5 no . . .
H(11) C(12) H(12) 109.5 no . . .
H(11) C(12) H(13) 109.5 no . . .
H(12) C(12) H(13) 109.5 no . . .
C(10) C(13) H(14) 109.5 no . . .
C(10) C(13) H(15) 109.5 no . . .
C(10) C(13) H(16) 109.5 no . . .
H(14) C(13) H(15) 109.5 no . . .
H(14) C(13) H(16) 109.5 no . . .
H(15) C(13) H(16) 109.5 no . . .
O(3) C(15) H(17) 110.8 no . . .
O(3) C(15) H(18) 110.8 no . . .
C(16) C(15) H(17) 110.8 no . . .
C(16) C(15) H(18) 110.7 no . . .
H(17) C(15) H(18) 108.8 no . . .
N(4) C(16) H(19) 109.7 no . . .
C(15) C(16) H(19) 109.7 no . . .
C(17) C(16) H(19) 109.7 no . . .
C(18) C(19) H(21) 109.5 no . . .
C(18) C(19) H(22) 109.5 no . . .
C(18) C(19) H(23) 109.5 no . . .
H(21) C(19) H(22) 109.5 no . . .
H(21) C(19) H(23) 109.5 no . . .
H(22) C(19) H(23) 109.5 no . . .
C(18) C(20) H(24) 109.5 no . . .
C(18) C(20) H(25) 109.5 no . . .
C(18) C(20) H(26) 109.5 no . . .
H(24) C(20) H(25) 109.5 no . . .
H(24) C(20) H(26) 109.5 no . . .
H(25) C(20) H(26) 109.5 no . . .
C(18) C(21) H(27) 109.5 no . . .
C(18) C(21) H(28) 109.5 no . . .
C(18) C(21) H(29) 109.5 no . . .
H(27) C(21) H(28) 109.5 no . . .
H(27) C(21) H(29) 109.5 no . . .
H(28) C(21) H(29) 109.5 no . . .

loop_
_geom_bond_atom_site_label_1
_geom_bond_atom_site_label_2
_geom_bond_distance
_geom_bond_publ_flag
_geom_bond_site_symmetry_1
_geom_bond_site_symmetry_2
Tb(1) O(2) 2.429(4) yes . .
Tb(1) O(2) 2.429(4) yes . 4_775
Tb(1) O(4) 2.492(4) yes . .
Tb(1) O(4) 2.492(4) yes . 4_775
Tb(1) N(1) 2.626(5) yes . .
Tb(1) N(1) 2.626(5) yes . 4_775
Tb(1) N(2) 2.518(5) yes . .
Tb(1) N(2) 2.518(5) yes . 4_775
Tb(1) N(4) 2.501(5) yes . .
Tb(1) N(4) 2.501(5) yes . 4_775
O(1) C(6) 1.328(8) yes . .
O(1) C(7) 1.487(9) yes . .
O(2) C(9) 1.241(8) yes . .
O(3) C(14) 1.346(9) yes . .
O(3) C(15) 1.450(9) yes . .
O(4) C(17) 1.238(9) yes . .
O(5) N(6) 1.229(8) yes . .
O(6) N(6) 1.249(8) yes . .
O(7) N(6) 1.260(7) yes . .
O(8) N(7) 1.25(2) yes . .
O(9) O(9) 0.862(17) yes . 4_775
O(9) N(7) 1.28(2) yes . .
O(10) N(7) 1.18(2) yes . .
N(1) C(1) 1.356(8) yes . .
N(1) C(5) 1.337(8) yes . .
N(2) C(6) 1.257(8) yes . .
N(2) C(8) 1.479(8) yes . .
N(3) C(9) 1.320(7) yes . .
N(3) C(10) 1.468(11) yes . .
N(4) C(14) 1.269(9) yes . .
N(4) C(16) 1.471(9) yes . .
N(5) C(17) 1.320(11) yes . .
N(5) C(18) 1.478(11) yes . .
C(1) C(2) 1.385(9) yes . .
C(1) C(6) 1.476(9) yes . .
C(2) C(3) 1.387(10) yes . .
C(3) C(4) 1.397(10) yes . .
C(4) C(5) 1.397(9) yes . .
C(5) C(14) 1.492(9) yes . .
C(7) C(8) 1.525(10) yes . .
C(8) C(9) 1.538(9) yes . .
C(10) C(11) 1.507(13) yes . .
C(10) C(12) 1.545(11) yes . .
C(10) C(13) 1.525(14) yes . .
C(15) C(16) 1.567(10) yes . .
C(16) C(17) 1.511(12) yes . .
C(18) C(19) 1.515(13) yes . .
C(18) C(20) 1.515(13) yes . .
C(18) C(21) 1.498(14) yes . .
N(3) H(7) 0.880 no . .
N(5) H(20) 0.880 no . .
C(2) H(1) 0.950 no . .
C(3) H(2) 0.950 no . .
C(4) H(3) 0.950 no . .
C(7) H(4) 0.990 no . .
C(7) H(5) 0.990 no . .
C(8) H(6) 1.000 no . .
C(11) H(8) 0.980 no . .
C(11) H(9) 0.980 no . .
C(11) H(10) 0.980 no . .
C(12) H(11) 0.980 no . .
C(12) H(12) 0.980 no . .
C(12) H(13) 0.980 no . .
C(13) H(14) 0.980 no . .
C(13) H(15) 0.980 no . .
C(13) H(16) 0.980 no . .
C(15) H(17) 0.990 no . .
C(15) H(18) 0.990 no . .
C(16) H(19) 1.000 no . .
C(19) H(21) 0.980 no . .
C(19) H(22) 0.980 no . .
C(19) H(23) 0.980 no . .
C(20) H(24) 0.980 no . .
C(20) H(25) 0.980 no . .
C(20) H(26) 0.980 no . .
C(21) H(27) 0.980 no . .
C(21) H(28) 0.980 no . .
C(21) H(29) 0.980 no . .

loop_
_geom_contact_atom_site_label_1
_geom_contact_atom_site_label_2
_geom_contact_distance
_geom_contact_publ_flag
_geom_contact_site_symmetry_1
_geom_contact_site_symmetry_2
Tb(1) C(1) 3.517(6) ? . .
Tb(1) C(1) 3.517(6) ? . 4_775
Tb(1) C(5) 3.510(6) ? . .
Tb(1) C(5) 3.510(6) ? . 4_775
Tb(1) C(6) 3.337(6) ? . .
Tb(1) C(6) 3.337(6) ? . 4_775
Tb(1) C(8) 3.524(6) ? . .
Tb(1) C(8) 3.524(6) ? . 4_775
Tb(1) C(9) 3.351(5) ? . .
Tb(1) C(9) 3.351(5) ? . 4_775
Tb(1) C(14) 3.343(7) ? . .
Tb(1) C(14) 3.343(7) ? . 4_775
Tb(1) C(16) 3.496(5) ? . .
Tb(1) C(16) 3.496(5) ? . 4_775
Tb(1) C(17) 3.354(7) ? . .
Tb(1) C(17) 3.354(7) ? . 4_775
O(1) N(1) 3.502(7) ? . .
O(1) N(2) 2.249(7) ? . .
O(1) C(1) 2.407(7) ? . .
O(1) C(2) 2.979(8) ? . .
O(1) C(8) 2.378(8) ? . .
O(1) C(9) 3.491(8) ? . .
O(1) C(12) 3.520(10) ? . 3_646
O(2) O(4) 2.843(6) ? . 4_775
O(2) N(1) 2.751(6) ? . 4_775
O(2) N(2) 2.563(7) ? . .
O(2) N(2) 3.239(6) ? . 4_775
O(2) N(3) 2.259(6) ? . .
O(2) N(4) 3.118(7) ? . 4_775
O(2) C(1) 3.513(7) ? . 4_775
O(2) C(5) 3.227(8) ? . 4_775
O(2) C(6) 3.558(7) ? . .
O(2) C(8) 2.370(8) ? . .
O(2) C(10) 2.830(9) ? . .
O(2) C(11) 3.041(10) ? . .
O(2) C(13) 2.965(9) ? . .
O(2) C(14) 3.248(8) ? . 4_775
O(2) C(17) 3.591(9) ? . 4_775
O(3) N(1) 3.558(8) ? . .
O(3) N(4) 2.261(8) ? . .
O(3) C(4) 2.998(9) ? . .
O(3) C(5) 2.460(9) ? . .
O(3) C(16) 2.394(11) ? . .
O(3) C(17) 3.521(9) ? . .
O(4) O(2) 2.843(6) ? . 4_775
O(4) N(1) 2.826(6) ? . 4_775
O(4) N(2) 3.196(7) ? . 4_775
O(4) N(4) 2.590(7) ? . .
O(4) N(4) 3.091(7) ? . 4_775
O(4) N(5) 2.250(10) ? . .
O(4) C(1) 3.424(8) ? . 4_775
O(4) C(6) 3.345(8) ? . 4_775
O(4) C(9) 3.425(8) ? . 4_775
O(4) C(14) 3.555(8) ? . .
O(4) C(15) 3.592(8) ? . .
O(4) C(16) 2.383(9) ? . .
O(4) C(18) 2.923(9) ? . .
O(4) C(20) 3.039(10) ? . .
O(4) C(21) 3.207(12) ? . .
O(5) O(6) 2.156(8) ? . .
O(5) O(7) 2.163(7) ? . .
O(5) N(5) 3.345(9) ? . 4_774
O(5) C(4) 3.352(8) ? . 2_466
O(5) C(15) 3.352(8) ? . 4_774
O(6) O(5) 2.156(8) ? . .
O(6) O(7) 2.154(7) ? . .
O(6) N(3) 2.917(8) ? . .
O(6) C(3) 3.345(9) ? . 2_466
O(6) C(4) 3.146(9) ? . 2_466
O(6) C(10) 3.578(11) ? . .
O(6) C(11) 3.593(13) ? . 3_646
O(6) C(12) 3.009(11) ? . .
O(7) O(5) 2.163(7) ? . .
O(7) O(6) 2.154(7) ? . .
O(7) N(3) 3.540(7) ? . .
O(7) N(5) 2.903(10) ? . 4_774
O(7) C(7) 2.916(9) ? . .
O(7) C(8) 3.314(8) ? . .
O(7) C(15) 2.974(9) ? . 4_774
O(7) C(16) 3.363(8) ? . 4_774
O(7) C(19) 3.502(10) ? . 4_774
O(8) O(9) 2.18(2) ? . .
O(8) O(9) 2.96(2) ? . 4_775
O(8) O(10) 2.09(2) ? . .
O(8) N(2) 3.442(17) ? . .
O(8) C(6) 3.506(18) ? . .
O(8) C(8) 3.586(17) ? . 4_775
O(8) C(15) 3.590(17) ? . 1_554
O(9) O(8) 2.18(2) ? . .
O(9) O(8) 2.96(2) ? . 4_775
O(9) O(10) 2.15(2) ? . .
O(9) O(10) 2.93(2) ? . 4_775
O(9) N(2) 3.541(12) ? . .
O(9) N(7) 2.14(2) ? . 4_775
O(9) C(8) 3.256(16) ? . .
O(9) C(8) 3.381(15) ? . 4_775
O(9) C(16) 3.282(15) ? . 1_554
O(9) C(16) 3.426(16) ? . 4_774
O(10) O(8) 2.09(2) ? . .
O(10) O(9) 2.15(2) ? . .
O(10) O(9) 2.93(2) ? . 4_775
O(10) N(5) 3.52(2) ? . 4_774
O(10) C(7) 3.58(2) ? . .
O(11) C(2) 3.455(12) ? . 1_455
O(11) C(2) 3.455(12) ? . 4_665
N(1) O(1) 3.502(7) ? . .
N(1) O(2) 2.751(6) ? . 4_775
N(1) O(3) 3.558(8) ? . .
N(1) O(4) 2.826(6) ? . 4_775
N(1) N(2) 2.646(7) ? . .
N(1) N(4) 2.617(8) ? . .
N(1) C(2) 2.407(8) ? . .
N(1) C(3) 2.773(8) ? . .
N(1) C(4) 2.412(8) ? . .
N(1) C(6) 2.329(8) ? . .
N(1) C(14) 2.330(9) ? . .
N(2) O(1) 2.249(7) ? . .
N(2) O(2) 2.563(7) ? . .
N(2) O(2) 3.239(6) ? . 4_775
N(2) O(4) 3.196(7) ? . 4_775
N(2) O(8) 3.442(17) ? . .
N(2) O(9) 3.541(12) ? . .
N(2) N(1) 2.646(7) ? . .
N(2) N(2) 3.182(7) ? . 4_775
N(2) N(7) 3.525(16) ? . .
N(2) C(1) 2.380(8) ? . .
N(2) C(7) 2.366(9) ? . .
N(2) C(9) 2.402(8) ? . .
N(3) O(2) 2.259(6) ? . .
N(3) O(6) 2.917(8) ? . .
N(3) O(7) 3.540(7) ? . .
N(3) C(7) 3.047(10) ? . .
N(3) C(8) 2.473(8) ? . .
N(3) C(11) 2.441(13) ? . .
N(3) C(12) 2.427(9) ? . .
N(3) C(13) 2.436(10) ? . .
N(4) O(2) 3.118(7) ? . 4_775
N(4) O(3) 2.261(8) ? . .
N(4) O(4) 2.590(7) ? . .
N(4) O(4) 3.091(7) ? . 4_775
N(4) N(1) 2.617(8) ? . .
N(4) N(4) 3.073(8) ? . 4_775
N(4) C(5) 2.393(8) ? . .
N(4) C(15) 2.371(9) ? . .
N(4) C(16) 3.412(8) ? . 4_775
N(4) C(17) 2.398(9) ? . .
N(4) C(17) 3.435(9) ? . 4_775
N(5) O(4) 2.250(10) ? . .
N(5) O(5) 3.345(9) ? . 4_776
N(5) O(7) 2.903(10) ? . 4_776
N(5) O(10) 3.52(2) ? . 4_776
N(5) N(6) 3.531(10) ? . 4_776
N(5) C(15) 3.103(10) ? . .
N(5) C(16) 2.412(12) ? . .
N(5) C(19) 2.393(12) ? . .
N(5) C(20) 2.438(12) ? . .
N(5) C(21) 2.435(14) ? . .
N(6) N(5) 3.531(10) ? . 4_774
N(6) C(15) 3.398(9) ? . 4_774
N(7) O(9) 2.14(2) ? . 4_775
N(7) N(2) 3.525(16) ? . .
N(7) N(7) 3.42(2) ? . 4_775
N(7) C(8) 3.486(16) ? . .
N(7) C(15) 3.577(16) ? . 1_554
N(7) C(16) 3.463(17) ? . 1_554
C(1) Tb(1) 3.517(6) ? . .
C(1) O(1) 2.407(7) ? . .
C(1) O(2) 3.513(7) ? . 4_775
C(1) O(4) 3.424(8) ? . 4_775
C(1) N(2) 2.380(8) ? . .
C(1) C(3) 2.375(9) ? . .
C(1) C(4) 2.749(9) ? . .
C(1) C(5) 2.307(9) ? . .
C(2) O(1) 2.979(8) ? . .
C(2) O(11) 3.455(12) ? . 1_655
C(2) N(1) 2.407(8) ? . .
C(2) C(4) 2.419(10) ? . .
C(2) C(5) 2.734(9) ? . .
C(2) C(6) 2.555(9) ? . .
C(3) O(6) 3.345(9) ? . 2_566
C(3) N(1) 2.773(8) ? . .
C(3) C(1) 2.375(9) ? . .
C(3) C(5) 2.379(9) ? . .
C(4) O(3) 2.998(9) ? . .
C(4) O(5) 3.352(8) ? . 2_566
C(4) O(6) 3.146(9) ? . 2_566
C(4) N(1) 2.412(8) ? . .
C(4) C(1) 2.749(9) ? . .
C(4) C(2) 2.419(10) ? . .
C(4) C(14) 2.568(9) ? . .
C(5) Tb(1) 3.510(6) ? . .
C(5) O(2) 3.227(8) ? . 4_775
C(5) O(3) 2.460(9) ? . .
C(5) N(4) 2.393(8) ? . .
C(5) C(1) 2.307(9) ? . .
C(5) C(2) 2.734(9) ? . .
C(5) C(3) 2.379(9) ? . .
C(5) C(6) 3.581(9) ? . .
C(6) Tb(1) 3.337(6) ? . .
C(6) O(2) 3.558(7) ? . .
C(6) O(4) 3.345(8) ? . 4_775
C(6) O(8) 3.506(18) ? . .
C(6) N(1) 2.329(8) ? . .
C(6) C(2) 2.555(9) ? . .
C(6) C(5) 3.581(9) ? . .
C(6) C(7) 2.224(10) ? . .
C(6) C(8) 2.199(9) ? . .
C(6) C(9) 3.246(9) ? . .
C(7) O(7) 2.916(9) ? . .
C(7) O(10) 3.58(2) ? . .
C(7) N(2) 2.366(9) ? . .
C(7) N(3) 3.047(10) ? . .
C(7) C(6) 2.224(10) ? . .
C(7) C(9) 2.624(10) ? . .
C(8) Tb(1) 3.524(6) ? . .
C(8) O(1) 2.378(8) ? . .
C(8) O(2) 2.370(8) ? . .
C(8) O(7) 3.314(8) ? . .
C(8) O(8) 3.586(17) ? . 4_775
C(8) O(9) 3.256(16) ? . .
C(8) O(9) 3.381(15) ? . 4_775
C(8) N(3) 2.473(8) ? . .
C(8) N(7) 3.486(16) ? . .
C(8) C(6) 2.199(9) ? . .
C(9) Tb(1) 3.351(5) ? . .
C(9) O(1) 3.491(8) ? . .
C(9) O(4) 3.425(8) ? . 4_775
C(9) N(2) 2.402(8) ? . .
C(9) C(6) 3.246(9) ? . .
C(9) C(7) 2.624(10) ? . .
C(9) C(10) 2.460(10) ? . .
C(9) C(11) 3.046(12) ? . .
C(9) C(13) 2.987(10) ? . .
C(10) O(2) 2.830(9) ? . .
C(10) O(6) 3.578(11) ? . .
C(10) C(9) 2.460(10) ? . .
C(11) O(2) 3.041(10) ? . .
C(11) O(6) 3.593(13) ? . 3_656
C(11) N(3) 2.441(13) ? . .
C(11) C(9) 3.046(12) ? . .
C(11) C(12) 2.505(13) ? . .
C(11) C(13) 2.514(19) ? . .
C(12) O(1) 3.520(10) ? . 3_656
C(12) O(6) 3.009(11) ? . .
C(12) N(3) 2.427(9) ? . .
C(12) C(11) 2.505(13) ? . .
C(12) C(13) 2.481(12) ? . .
C(13) O(2) 2.965(9) ? . .
C(13) N(3) 2.436(10) ? . .
C(13) C(9) 2.987(10) ? . .
C(13) C(11) 2.514(19) ? . .
C(13) C(12) 2.481(12) ? . .
C(14) Tb(1) 3.343(7) ? . .
C(14) O(2) 3.248(8) ? . 4_775
C(14) O(4) 3.555(8) ? . .
C(14) N(1) 2.330(9) ? . .
C(14) C(4) 2.568(9) ? . .
C(14) C(15) 2.220(10) ? . .
C(14) C(16) 2.215(12) ? . .
C(14) C(17) 3.279(10) ? . .
C(15) O(4) 3.592(8) ? . .
C(15) O(5) 3.352(8) ? . 4_776
C(15) O(7) 2.974(9) ? . 4_776
C(15) O(8) 3.590(17) ? . 1_556
C(15) N(4) 2.371(9) ? . .
C(15) N(5) 3.103(10) ? . .
C(15) N(6) 3.398(9) ? . 4_776
C(15) N(7) 3.577(16) ? . 1_556
C(15) C(14) 2.220(10) ? . .
C(15) C(17) 2.632(10) ? . .
C(16) Tb(1) 3.496(5) ? . .
C(16) O(3) 2.394(11) ? . .
C(16) O(4) 2.383(9) ? . .
C(16) O(7) 3.363(8) ? . 4_776
C(16) O(9) 3.282(15) ? . 1_556
C(16) O(9) 3.426(16) ? . 4_776
C(16) N(4) 3.412(8) ? . 4_775
C(16) N(5) 2.412(12) ? . .
C(16) N(7) 3.463(17) ? . 1_556
C(16) C(14) 2.215(12) ? . .
C(17) Tb(1) 3.354(7) ? . .
C(17) O(2) 3.591(9) ? . 4_775
C(17) O(3) 3.521(9) ? . .
C(17) N(4) 2.398(9) ? . .
C(17) N(4) 3.435(9) ? . 4_775
C(17) C(14) 3.279(10) ? . .
C(17) C(15) 2.632(10) ? . .
C(17) C(18) 2.522(10) ? . .
C(17) C(20) 3.043(11) ? . .
C(17) C(21) 3.138(13) ? . .
C(18) O(4) 2.923(9) ? . .
C(18) C(17) 2.522(10) ? . .
C(19) O(7) 3.502(10) ? . 4_776
C(19) N(5) 2.393(12) ? . .
C(19) C(20) 2.471(15) ? . .
C(19) C(21) 2.473(14) ? . .
C(20) O(4) 3.039(10) ? . .
C(20) N(5) 2.438(12) ? . .
C(20) C(17) 3.043(11) ? . .
C(20) C(19) 2.471(15) ? . .
C(20) C(21) 2.499(16) ? . .
C(21) O(4) 3.207(12) ? . .
C(21) N(5) 2.435(14) ? . .
C(21) C(17) 3.138(13) ? . .
C(21) C(19) 2.473(14) ? . .
C(21) C(20) 2.499(16) ? . .

loop_
_geom_torsion_atom_site_label_1
_geom_torsion_atom_site_label_2
_geom_torsion_atom_site_label_3
_geom_torsion_atom_site_label_4
_geom_torsion
_geom_torsion_publ_flag
_geom_torsion_site_symmetry_1
_geom_torsion_site_symmetry_2
_geom_torsion_site_symmetry_3
_geom_torsion_site_symmetry_4
O(2) Tb(1) O(2) C(9) 46.0(6) ? . . 4_775 4_775
O(2) Tb(1) O(2) C(9) 46.0(6) ? 4_775 . . .
O(2) Tb(1) O(4) C(17) 126.3(5) ? . . . .
O(4) Tb(1) O(2) C(9) 151.0(5) ? . . . .
O(2) Tb(1) O(4) C(17) -101.2(5) ? . . 4_775 4_775
O(4) Tb(1) O(2) C(9) -85.1(5) ? 4_775 . . .
O(2) Tb(1) N(1) C(1) 31.6(4) ? . . . .
O(2) Tb(1) N(1) C(5) -154.4(4) ? . . . .
N(1) Tb(1) O(2) C(9) -32.7(5) ? . . . .
O(2) Tb(1) N(1) C(1) -97.6(4) ? . . 4_775 4_775
O(2) Tb(1) N(1) C(5) 76.3(4) ? . . 4_775 4_775
N(1) Tb(1) O(2) C(9) 146.6(5) ? 4_775 . . .
O(2) Tb(1) N(2) C(6) -125.9(5) ? . . . .
O(2) Tb(1) N(2) C(8) 12.8(4) ? . . . .
N(2) Tb(1) O(2) C(9) 2.7(5) ? . . . .
O(2) Tb(1) N(2) C(6) 84.0(5) ? . . 4_775 4_775
O(2) Tb(1) N(2) C(8) -137.2(4) ? . . 4_775 4_775
N(2) Tb(1) O(2) C(9) 83.9(5) ? 4_775 . . .
O(2) Tb(1) N(4) C(14) 112.1(5) ? . . . .
O(2) Tb(1) N(4) C(16) -106.3(4) ? . . . .
N(4) Tb(1) O(2) C(9) -106.4(5) ? . . . .
O(2) Tb(1) N(4) C(14) -48.0(5) ? . . 4_775 4_775
O(2) Tb(1) N(4) C(16) 93.6(4) ? . . 4_775 4_775
N(4) Tb(1) O(2) C(9) -149.8(5) ? 4_775 . . .
O(2) Tb(1) O(4) C(17) -101.2(5) ? 4_775 . . .
O(4) Tb(1) O(2) C(9) -85.1(5) ? . . 4_775 4_775
O(2) Tb(1) O(4) C(17) 126.3(5) ? 4_775 . 4_775 4_775
O(4) Tb(1) O(2) C(9) 151.0(5) ? 4_775 . 4_775 4_775
O(2) Tb(1) N(1) C(1) -97.6(4) ? 4_775 . . .
O(2) Tb(1) N(1) C(5) 76.3(4) ? 4_775 . . .
N(1) Tb(1) O(2) C(9) 146.6(5) ? . . 4_775 4_775
O(2) Tb(1) N(1) C(1) 31.6(4) ? 4_775 . 4_775 4_775
O(2) Tb(1) N(1) C(5) -154.4(4) ? 4_775 . 4_775 4_775
N(1) Tb(1) O(2) C(9) -32.7(5) ? 4_775 . 4_775 4_775
O(2) Tb(1) N(2) C(6) 84.0(5) ? 4_775 . . .
O(2) Tb(1) N(2) C(8) -137.2(4) ? 4_775 . . .
N(2) Tb(1) O(2) C(9) 83.9(5) ? . . 4_775 4_775
O(2) Tb(1) N(2) C(6) -125.9(5) ? 4_775 . 4_775 4_775
O(2) Tb(1) N(2) C(8) 12.8(4) ? 4_775 . 4_775 4_775
N(2) Tb(1) O(2) C(9) 2.7(5) ? 4_775 . 4_775 4_775
O(2) Tb(1) N(4) C(14) -48.0(5) ? 4_775 . . .
O(2) Tb(1) N(4) C(16) 93.6(4) ? 4_775 . . .
N(4) Tb(1) O(2) C(9) -149.8(5) ? . . 4_775 4_775
O(2) Tb(1) N(4) C(14) 112.1(5) ? 4_775 . 4_775 4_775
O(2) Tb(1) N(4) C(16) -106.3(4) ? 4_775 . 4_775 4_775
N(4) Tb(1) O(2) C(9) -106.4(5) ? 4_775 . 4_775 4_775
O(4) Tb(1) O(4) C(17) 28.2(5) ? . . 4_775 4_775
O(4) Tb(1) O(4) C(17) 28.2(5) ? 4_775 . . .
O(4) Tb(1) N(1) C(1) -151.4(4) ? . . . .
O(4) Tb(1) N(1) C(5) 22.5(5) ? . . . .
N(1) Tb(1) O(4) C(17) -49.9(5) ? . . . .
O(4) Tb(1) N(1) C(1) 85.9(4) ? . . 4_775 4_775
O(4) Tb(1) N(1) C(5) -100.2(5) ? . . 4_775 4_775
N(1) Tb(1) O(4) C(17) 130.6(5) ? 4_775 . . .
O(4) Tb(1) N(2) C(6) 105.3(5) ? . . . .
O(4) Tb(1) N(2) C(8) -115.9(4) ? . . . .
N(2) Tb(1) O(4) C(17) -123.7(5) ? . . . .
O(4) Tb(1) N(2) C(6) -52.4(4) ? . . 4_775 4_775
O(4) Tb(1) N(2) C(8) 86.4(4) ? . . 4_775 4_775
N(2) Tb(1) O(4) C(17) -165.5(5) ? 4_775 . . .
O(4) Tb(1) N(4) C(14) -122.0(5) ? . . . .
O(4) Tb(1) N(4) C(16) 19.6(3) ? . . . .
N(4) Tb(1) O(4) C(17) -14.4(5) ? . . . .
O(4) Tb(1) N(4) C(14) 91.5(5) ? . . 4_775 4_775
O(4) Tb(1) N(4) C(16) -126.9(4) ? . . 4_775 4_775
N(4) Tb(1) O(4) C(17) 66.4(5) ? 4_775 . . .
O(4) Tb(1) N(1) C(1) 85.9(4) ? 4_775 . . .
O(4) Tb(1) N(1) C(5) -100.2(5) ? 4_775 . . .
N(1) Tb(1) O(4) C(17) 130.6(5) ? . . 4_775 4_775
O(4) Tb(1) N(1) C(1) -151.4(4) ? 4_775 . 4_775 4_775
O(4) Tb(1) N(1) C(5) 22.5(5) ? 4_775 . 4_775 4_775
N(1) Tb(1) O(4) C(17) -49.9(5) ? 4_775 . 4_775 4_775
O(4) Tb(1) N(2) C(6) -52.4(4) ? 4_775 . . .
O(4) Tb(1) N(2) C(8) 86.4(4) ? 4_775 . . .
N(2) Tb(1) O(4) C(17) -165.5(5) ? . . 4_775 4_775
O(4) Tb(1) N(2) C(6) 105.3(5) ? 4_775 . 4_775 4_775
O(4) Tb(1) N(2) C(8) -115.9(4) ? 4_775 . 4_775 4_775
N(2) Tb(1) O(4) C(17) -123.7(5) ? 4_775 . 4_775 4_775
O(4) Tb(1) N(4) C(14) 91.5(5) ? 4_775 . . .
O(4) Tb(1) N(4) C(16) -126.9(4) ? 4_775 . . .
N(4) Tb(1) O(4) C(17) 66.4(5) ? . . 4_775 4_775
O(4) Tb(1) N(4) C(14) -122.0(5) ? 4_775 . 4_775 4_775
O(4) Tb(1) N(4) C(16) 19.6(3) ? 4_775 . 4_775 4_775
N(4) Tb(1) O(4) C(17) -14.4(5) ? 4_775 . 4_775 4_775
N(1) Tb(1) N(1) C(1) -33(13) ? . . 4_775 4_775
N(1) Tb(1) N(1) C(5) 141(13) ? . . 4_775 4_775
N(1) Tb(1) N(1) C(1) -33(13) ? 4_775 . . .
N(1) Tb(1) N(1) C(5) 141(13) ? 4_775 . . .
N(1) Tb(1) N(2) C(6) 17.1(4) ? . . . .
N(1) Tb(1) N(2) C(8) 155.9(5) ? . . . .
N(2) Tb(1) N(1) C(1) -4.0(4) ? . . . .
N(2) Tb(1) N(1) C(5) 169.9(5) ? . . . .
N(1) Tb(1) N(2) C(6) -163.2(4) ? . . 4_775 4_775
N(1) Tb(1) N(2) C(8) -24.5(5) ? . . 4_775 4_775
N(2) Tb(1) N(1) C(1) -61.5(4) ? 4_775 . . .
N(2) Tb(1) N(1) C(5) 112.4(4) ? 4_775 . . .
N(1) Tb(1) N(4) C(14) 20.6(5) ? . . . .
N(1) Tb(1) N(4) C(16) 162.2(4) ? . . . .
N(4) Tb(1) N(1) C(1) 172.7(5) ? . . . .
N(4) Tb(1) N(1) C(5) -13.4(4) ? . . . .
N(1) Tb(1) N(4) C(14) -159.1(5) ? . . 4_775 4_775
N(1) Tb(1) N(4) C(16) -17.5(5) ? . . 4_775 4_775
N(4) Tb(1) N(1) C(1) 121.5(4) ? 4_775 . . .
N(4) Tb(1) N(1) C(5) -64.6(5) ? 4_775 . . .
N(1) Tb(1) N(2) C(6) -163.2(4) ? 4_775 . . .
N(1) Tb(1) N(2) C(8) -24.5(5) ? 4_775 . . .
N(2) Tb(1) N(1) C(1) -61.5(4) ? . . 4_775 4_775
N(2) Tb(1) N(1) C(5) 112.4(4) ? . . 4_775 4_775
N(1) Tb(1) N(2) C(6) 17.1(4) ? 4_775 . 4_775 4_775
N(1) Tb(1) N(2) C(8) 155.9(5) ? 4_775 . 4_775 4_775
N(2) Tb(1) N(1) C(1) -4.0(4) ? 4_775 . 4_775 4_775
N(2) Tb(1) N(1) C(5) 169.9(5) ? 4_775 . 4_775 4_775
N(1) Tb(1) N(4) C(14) -159.1(5) ? 4_775 . . .
N(1) Tb(1) N(4) C(16) -17.5(5) ? 4_775 . . .
N(4) Tb(1) N(1) C(1) 121.5(4) ? . . 4_775 4_775
N(4) Tb(1) N(1) C(5) -64.6(5) ? . . 4_775 4_775
N(1) Tb(1) N(4) C(14) 20.6(5) ? 4_775 . 4_775 4_775
N(1) Tb(1) N(4) C(16) 162.2(4) ? 4_775 . 4_775 4_775
N(4) Tb(1) N(1) C(1) 172.7(5) ? 4_775 . 4_775 4_775
N(4) Tb(1) N(1) C(5) -13.4(4) ? 4_775 . 4_775 4_775
N(2) Tb(1) N(2) C(6) 147.4(5) ? . . 4_775 4_775
N(2) Tb(1) N(2) C(8) -73.9(4) ? . . 4_775 4_775
N(2) Tb(1) N(2) C(6) 147.4(5) ? 4_775 . . .
N(2) Tb(1) N(2) C(8) -73.9(4) ? 4_775 . . .
N(2) Tb(1) N(4) C(14) 24.1(6) ? . . . .
N(2) Tb(1) N(4) C(16) 165.7(3) ? . . . .
N(4) Tb(1) N(2) C(6) 13.6(5) ? . . . .
N(4) Tb(1) N(2) C(8) 152.4(4) ? . . . .
N(2) Tb(1) N(4) C(14) -81.8(5) ? . . 4_775 4_775
N(2) Tb(1) N(4) C(16) 59.8(5) ? . . 4_775 4_775
N(4) Tb(1) N(2) C(6) -88.0(5) ? 4_775 . . .
N(4) Tb(1) N(2) C(8) 50.8(5) ? 4_775 . . .
N(2) Tb(1) N(4) C(14) -81.8(5) ? 4_775 . . .
N(2) Tb(1) N(4) C(16) 59.8(5) ? 4_775 . . .
N(4) Tb(1) N(2) C(6) -88.0(5) ? . . 4_775 4_775
N(4) Tb(1) N(2) C(8) 50.8(5) ? . . 4_775 4_775
N(2) Tb(1) N(4) C(14) 24.1(6) ? 4_775 . 4_775 4_775
N(2) Tb(1) N(4) C(16) 165.7(3) ? 4_775 . 4_775 4_775
N(4) Tb(1) N(2) C(6) 13.6(5) ? 4_775 . 4_775 4_775
N(4) Tb(1) N(2) C(8) 152.4(4) ? 4_775 . 4_775 4_775
N(4) Tb(1) N(4) C(14) 156.0(5) ? . . 4_775 4_775
N(4) Tb(1) N(4) C(16) -62.3(4) ? . . 4_775 4_775
N(4) Tb(1) N(4) C(14) 156.0(5) ? 4_775 . . .
N(4) Tb(1) N(4) C(16) -62.3(4) ? 4_775 . . .
C(6) O(1) C(7) C(8) -3.7(7) ? . . . .
C(7) O(1) C(6) N(2) 1.4(8) ? . . . .
C(7) O(1) C(6) C(1) 176.7(5) ? . . . .
Tb(1) O(2) C(9) N(3) 165.2(5) ? . . . .
Tb(1) O(2) C(9) C(8) -16.6(8) ? . . . .
C(14) O(3) C(15) C(16) -0.2(6) ? . . . .
C(15) O(3) C(14) N(4) -0.5(8) ? . . . .
C(15) O(3) C(14) C(5) 173.6(6) ? . . . .
Tb(1) O(4) C(17) N(5) -169.0(5) ? . . . .
Tb(1) O(4) C(17) C(16) 7.6(8) ? . . . .
O(9) O(9) N(7) O(8) 163(79) ? 4_775 . . .
O(9) O(9) N(7) O(10) -18(80) ? 4_775 . . .
N(7) O(9) O(9) N(7) -65(104) ? . . 4_775 4_775
Tb(1) N(1) C(1) C(2) 173.4(4) ? . . . .
Tb(1) N(1) C(1) C(6) -6.5(6) ? . . . .
Tb(1) N(1) C(5) C(4) -172.9(5) ? . . . .
Tb(1) N(1) C(5) C(14) 6.6(7) ? . . . .
C(1) N(1) C(5) C(4) 1.2(9) ? . . . .
C(1) N(1) C(5) C(14) -179.3(5) ? . . . .
C(5) N(1) C(1) C(2) -0.7(9) ? . . . .
C(5) N(1) C(1) C(6) 179.4(5) ? . . . .
Tb(1) N(2) C(6) O(1) 145.8(4) ? . . . .
Tb(1) N(2) C(6) C(1) -29.4(8) ? . . . .
Tb(1) N(2) C(8) C(7) -147.6(4) ? . . . .
Tb(1) N(2) C(8) C(9) -22.9(6) ? . . . .
C(6) N(2) C(8) C(7) -3.9(7) ? . . . .
C(6) N(2) C(8) C(9) 120.7(6) ? . . . .
C(8) N(2) C(6) O(1) 1.7(8) ? . . . .
C(8) N(2) C(6) C(1) -173.5(5) ? . . . .
C(9) N(3) C(10) C(11) 64.4(11) ? . . . .
C(9) N(3) C(10) C(12) -175.4(7) ? . . . .
C(9) N(3) C(10) C(13) -59.0(11) ? . . . .
C(10) N(3) C(9) O(2) -1.9(12) ? . . . .
C(10) N(3) C(9) C(8) 179.9(5) ? . . . .
Tb(1) N(4) C(14) O(3) 147.1(5) ? . . . .
Tb(1) N(4) C(14) C(5) -27.0(8) ? . . . .
Tb(1) N(4) C(16) C(15) -147.2(4) ? . . . .
Tb(1) N(4) C(16) C(17) -22.9(6) ? . . . .
C(14) N(4) C(16) C(15) -1.0(7) ? . . . .
C(14) N(4) C(16) C(17) 123.4(6) ? . . . .
C(16) N(4) C(14) O(3) 1.0(8) ? . . . .
C(16) N(4) C(14) C(5) -173.1(5) ? . . . .
C(17) N(5) C(18) C(19) 173.0(8) ? . . . .
C(17) N(5) C(18) C(20) 55.3(12) ? . . . .
C(17) N(5) C(18) C(21) -67.8(11) ? . . . .
C(18) N(5) C(17) O(4) 2.1(13) ? . . . .
C(18) N(5) C(17) C(16) -174.7(7) ? . . . .
N(1) C(1) C(2) C(3) -1.0(10) ? . . . .
N(1) C(1) C(6) O(1) -152.2(5) ? . . . .
N(1) C(1) C(6) N(2) 23.1(8) ? . . . .
C(2) C(1) C(6) O(1) 27.8(9) ? . . . .
C(2) C(1) C(6) N(2) -156.9(6) ? . . . .
C(6) C(1) C(2) C(3) 178.9(6) ? . . . .
C(1) C(2) C(3) C(4) 2.3(10) ? . . . .
C(2) C(3) C(4) C(5) -1.9(10) ? . . . .
C(3) C(4) C(5) N(1) 0.1(8) ? . . . .
C(3) C(4) C(5) C(14) -179.4(6) ? . . . .
N(1) C(5) C(14) O(3) -161.6(6) ? . . . .
N(1) C(5) C(14) N(4) 12.5(9) ? . . . .
C(4) C(5) C(14) O(3) 17.9(10) ? . . . .
C(4) C(5) C(14) N(4) -168.0(6) ? . . . .
O(1) C(7) C(8) N(2) 4.5(6) ? . . . .
O(1) C(7) C(8) C(9) -111.7(6) ? . . . .
N(2) C(8) C(9) O(2) 23.9(8) ? . . . .
N(2) C(8) C(9) N(3) -157.8(6) ? . . . .
C(7) C(8) C(9) O(2) 139.2(6) ? . . . .
C(7) C(8) C(9) N(3) -42.4(9) ? . . . .
O(3) C(15) C(16) N(4) 0.7(6) ? . . . .
O(3) C(15) C(16) C(17) -116.4(6) ? . . . .
N(4) C(16) C(17) O(4) 9.8(8) ? . . . .
N(4) C(16) C(17) N(5) -173.3(6) ? . . . .
C(15) C(16) C(17) O(4) 124.4(7) ? . . . .
C(15) C(16) C(17) N(5) -58.7(9) ? . . . .
